data_7709497
loop_
_publ_author_name
'Saab, Marina'
'Nelson, David J.'
'Leech, Matthew C.'
'Lam, Kevin'
'Nolan, Steven P.'
'Nahra, Fady'
'Van Hecke, Kristof'

_publ_section_title
;
 Reactions of N-heterocyclic carbene-based chalcogenoureas with halogens:
 a diverse range of outcomes
;
_journal_name_full 'Dalton Transactions'
_journal_paper_doi 10.1039/D2DT00010E
_journal_year 2022
_chemical_formula_moiety 'C21 H24 Br2 N2 Se'
_chemical_formula_sum 'C21 H24 Br2 N2 Se'
_chemical_formula_weight 543.18
_space_group_crystal_system orthorhombic
_space_group_IT_number 52
_space_group_name_Hall '-P 2a 2bc'
_space_group_name_H-M_alt 'P n n a'
_atom_sites_solution_hydrogens geom
_atom_sites_solution_primary dual
_audit_creation_date 2020-01-31
_audit_creation_method
;
Olex2 1.2
(compiled 2018.05.29 svn.r3508 for OlexSys, GUI svn.r5506)
;
_audit_update_record
;
2021-11-12 deposited with the CCDC.	2022-02-07 downloaded from the CCDC.
;
_cell_angle_alpha 90
_cell_angle_beta 90
_cell_angle_gamma 90
_cell_formula_units_Z 4
_cell_length_a 19.6139(4)
_cell_length_b 14.3164(3)
_cell_length_c 7.58200(10)
_cell_measurement_reflns_used 4943
_cell_measurement_temperature 100(1)
_cell_measurement_theta_max 73.7940
_cell_measurement_theta_min 4.4770
_cell_volume 2129.03(7)
_computing_cell_refinement 'CrysAlisPro 1.171.39.46 (Rigaku OD, 2018)'
_computing_data_collection 'CrysAlisPro 1.171.39.46 (Rigaku OD, 2018)'
_computing_data_reduction 'CrysAlisPro 1.171.39.46 (Rigaku OD, 2018)'
_computing_molecular_graphics 'Olex2 (Dolomanov et al., 2009)'
_computing_publication_material 'Olex2 (Dolomanov et al., 2009)'
_computing_structure_refinement 'ShelXL (Sheldrick, 2015)'
_computing_structure_solution 'ShelXT (Sheldrick, 2015)'
_diffrn_ambient_temperature 100(1)
_diffrn_detector 'CCD plate'
_diffrn_detector_area_resol_mean 10.4839
_diffrn_detector_type Atlas
_diffrn_measured_fraction_theta_full 1.000
_diffrn_measured_fraction_theta_max 0.986
_diffrn_measurement_details
;
List of Runs (angles in degrees, time in seconds):

  # Type    Start    End  Width  t~exp~   \w     \q     \k     \f   Frames
#--------------------------------------------------------------------------
  1  \w   -115.00 -14.00   1.00    1.00    --  -41.68 -57.00  60.00  101
  2  \w    -66.00  33.00   1.00    1.00    --  -41.68  38.00  30.00   99
  3  \w     27.00  98.00   1.00    1.00    --   41.68-125.00 -60.00   71
  4  \w     33.00 112.00   1.00    1.00    --  106.01-125.00-120.00   79
  5  \w     80.00 178.00   1.00    1.00    --  106.01  45.00-180.00   98
  6  \w    103.00 178.00   1.00    1.00    --  106.01  77.00 -90.00   75
  7  \w     33.00 112.00   1.00    1.00    --  106.01-125.00  60.00   79
  8  \w     78.00 178.00   1.00    1.00    --  106.01  30.00 -90.00  100
  9  \w   -115.00 -14.00   1.00    1.00    --  -41.68 -57.00-180.00  101
 10  \w   -115.00 -14.00   1.00    1.00    --  -41.68 -57.00 -60.00  101
 11  \w     53.00  78.00   1.00    1.00    --  106.01  15.00  60.00   25
;
_diffrn_measurement_device 'four-circle diffractometer'
_diffrn_measurement_device_type 'SuperNova, Dual, Cu at home/near, Atlas'
_diffrn_measurement_method '\w scans'
_diffrn_orient_matrix_type 'CrysAlisPro convention (1999,Acta A55,543-557)'
_diffrn_orient_matrix_UB_11 -0.0307374000
_diffrn_orient_matrix_UB_12 0.0443146000
_diffrn_orient_matrix_UB_13 -0.1672196000
_diffrn_orient_matrix_UB_21 0.0683663000
_diffrn_orient_matrix_UB_22 -0.0133032000
_diffrn_orient_matrix_UB_23 -0.0967893000
_diffrn_orient_matrix_UB_31 -0.0233942000
_diffrn_orient_matrix_UB_32 -0.0971862000
_diffrn_orient_matrix_UB_33 -0.0628746000
_diffrn_radiation_monochromator mirror
_diffrn_radiation_probe x-ray
_diffrn_radiation_type CuK\a
_diffrn_radiation_wavelength 1.54184
_diffrn_reflns_av_R_equivalents 0.0267
_diffrn_reflns_av_unetI/netI 0.0199
_diffrn_reflns_Laue_measured_fraction_full 1.000
_diffrn_reflns_Laue_measured_fraction_max 0.986
_diffrn_reflns_limit_h_max 24
_diffrn_reflns_limit_h_min -19
_diffrn_reflns_limit_k_max 15
_diffrn_reflns_limit_k_min -17
_diffrn_reflns_limit_l_max 8
_diffrn_reflns_limit_l_min -9
_diffrn_reflns_number 10733
_diffrn_reflns_point_group_measured_fraction_full 1.000
_diffrn_reflns_point_group_measured_fraction_max 0.986
_diffrn_reflns_theta_full 67.684
_diffrn_reflns_theta_max 73.868
_diffrn_reflns_theta_min 4.509
_diffrn_source 'micro-focus sealed X-ray tube'
_diffrn_source_type 'SuperNova (Cu) X-ray Source'
_exptl_absorpt_coefficient_mu 6.829
_exptl_absorpt_correction_T_max 1.000
_exptl_absorpt_correction_T_min 0.661
_exptl_absorpt_correction_type gaussian
_exptl_absorpt_process_details
;
CrysAlisPro 1.171.39.46 (Rigaku Oxford Diffraction, 2018)
Numerical absorption correction based on gaussian integration over
			a multifaceted crystal model
Empirical absorption correction using spherical harmonics,
 implemented in SCALE3 ABSPACK scaling algorithm.
;
_exptl_crystal_colour yellow
_exptl_crystal_colour_primary yellow
_exptl_crystal_density_diffrn 1.695
_exptl_crystal_description needle
_exptl_crystal_F_000 1072
_exptl_crystal_size_max 0.181
_exptl_crystal_size_mid 0.127
_exptl_crystal_size_min 0.052
_refine_diff_density_max 0.837
_refine_diff_density_min -0.399
_refine_diff_density_rms 0.071
_refine_ls_extinction_method none
_refine_ls_goodness_of_fit_ref 1.044
_refine_ls_hydrogen_treatment constr
_refine_ls_matrix_type full
_refine_ls_number_parameters 122
_refine_ls_number_reflns 2137
_refine_ls_number_restraints 0
_refine_ls_restrained_S_all 1.044
_refine_ls_R_factor_all 0.0331
_refine_ls_R_factor_gt 0.0255
_refine_ls_shift/su_max 0.001
_refine_ls_shift/su_mean 0.000
_refine_ls_structure_factor_coef Fsqd
_refine_ls_weighting_details 'w=1/[\s^2^(Fo^2^)+(0.0257P)^2^+2.5202P] where P=(Fo^2^+2Fc^2^)/3'
_refine_ls_weighting_scheme calc
_refine_ls_wR_factor_gt 0.0601
_refine_ls_wR_factor_ref 0.0635
_reflns_Friedel_coverage 0.000
_reflns_number_gt 1802
_reflns_number_total 2137
_reflns_threshold_expression 'I > 2\s(I)'
_cod_data_source_file d2dt00010e2.cif
_cod_data_source_block ms200
_cod_database_code 7709497
_shelx_shelxl_version_number 2018/3
_chemical_oxdiff_formula 'C21 H24 Br2 N2 Se'
_shelx_space_group_comment
;
The symmetry employed for this shelxl refinement is uniquely defined
by the following loop, which should always be used as a source of
symmetry information in preference to the above space-group names.
They are only intended as comments.
;
_reflns_odcompleteness_completeness 99.95
_reflns_odcompleteness_iscentric 1
_reflns_odcompleteness_theta 66.97
_olex2_refinement_description
;
1. Fixed Uiso
 At 1.2 times of:
  All C(H) groups
 At 1.5 times of:
  All C(H,H,H) groups
2.a Aromatic/amide H refined with riding coordinates:
 C2(H2), C5(H5), C7(H7)
2.b Idealised Me refined as rotating group:
 C9(H9A,H9B,H9C), C10(H10A,H10B,H10C), C11(H11A,H11B,H11C)
;
_olex2_date_sample_data_collection 2019-10-01
_olex2_exptl_crystal_mounting_method 'mounted on a LithoLoop'
_olex2_submission_special_instructions 'No special instructions were received'
_oxdiff_exptl_absorpt_empirical_details
;
Empirical correction (ABSPACK) includes:
- Absorption correction using spherical harmonics
- Frame scaling
;
_oxdiff_exptl_absorpt_empirical_full_max 1.564
_oxdiff_exptl_absorpt_empirical_full_min 0.708

loop_
_space_group_symop_operation_xyz
'x, y, z'
'-x+1/2, -y, z'
'-x+1/2, y+1/2, -z+1/2'
'x, -y+1/2, -z+1/2'
'-x, -y, -z'
'x-1/2, y, -z'
'x-1/2, -y-1/2, z-1/2'
'-x, y-1/2, z-1/2'

loop_
_atom_site_label
_atom_site_type_symbol
_atom_site_fract_x
_atom_site_fract_y
_atom_site_fract_z
_atom_site_U_iso_or_equiv
_atom_site_adp_type
_atom_site_occupancy
_atom_site_site_symmetry_order
_atom_site_calc_flag
_atom_site_refinement_flags_posn
_atom_site_refinement_flags_adp
_atom_site_refinement_flags_occupancy
_atom_site_disorder_assembly
_atom_site_disorder_group
Br1 Br 0.87341(2) 0.55783(2) 0.76154(4) 0.02639(10) Uani 1 1 d . . . . .
Se1 Se 0.750000 0.500000 0.73863(4) 0.01715(10) Uani 1 2 d S T P . .
N1 N 0.71183(10) 0.55465(14) 0.3822(3) 0.0176(4) Uani 1 1 d . . . . .
C1 C 0.750000 0.500000 0.4881(4) 0.0158(6) Uani 1 2 d S T P . .
C2 C 0.72597(14) 0.53362(19) 0.2085(3) 0.0238(6) Uani 1 1 d . . . . .
H2 H 0.705616 0.561387 0.107652 0.029 Uiso 1 1 calc R . . . .
C3 C 0.66110(12) 0.62365(18) 0.4316(3) 0.0183(5) Uani 1 1 d . . . . .
C4 C 0.59290(13) 0.60249(18) 0.4002(3) 0.0201(5) Uani 1 1 d . . . . .
C5 C 0.54554(13) 0.6711(2) 0.4421(3) 0.0238(6) Uani 1 1 d . . . . .
H5 H 0.498569 0.658966 0.421913 0.029 Uiso 1 1 calc R . . . .
C6 C 0.56439(14) 0.75678(18) 0.5122(3) 0.0239(6) Uani 1 1 d . . . . .
C7 C 0.63304(14) 0.77529(19) 0.5380(3) 0.0227(6) Uani 1 1 d . . . . .
H7 H 0.646235 0.833987 0.585434 0.027 Uiso 1 1 calc R . . . .
C8 C 0.68337(13) 0.70978(18) 0.4960(3) 0.0204(5) Uani 1 1 d . . . . .
C9 C 0.75793(14) 0.73297(18) 0.5138(4) 0.0262(6) Uani 1 1 d . . . . .
H9A H 0.778357 0.693438 0.605166 0.039 Uiso 1 1 calc GR . . . .
H9B H 0.762988 0.798787 0.546855 0.039 Uiso 1 1 calc GR . . . .
H9C H 0.780967 0.721778 0.401104 0.039 Uiso 1 1 calc GR . . . .
C10 C 0.51154(15) 0.8294(2) 0.5567(4) 0.0320(7) Uani 1 1 d . . . . .
H10A H 0.496309 0.860330 0.448293 0.048 Uiso 1 1 calc GR . . . .
H10B H 0.531395 0.875865 0.636580 0.048 Uiso 1 1 calc GR . . . .
H10C H 0.472540 0.799359 0.614173 0.048 Uiso 1 1 calc GR . . . .
C11 C 0.57129(14) 0.5108(2) 0.3206(4) 0.0277(6) Uani 1 1 d . . . . .
H11A H 0.584119 0.509359 0.195745 0.041 Uiso 1 1 calc GR . . . .
H11B H 0.521760 0.503894 0.331468 0.041 Uiso 1 1 calc GR . . . .
H11C H 0.593936 0.459445 0.382889 0.041 Uiso 1 1 calc GR . . . .

loop_
_atom_site_aniso_label
_atom_site_aniso_U_11
_atom_site_aniso_U_22
_atom_site_aniso_U_33
_atom_site_aniso_U_23
_atom_site_aniso_U_13
_atom_site_aniso_U_12
Br1 0.01855(15) 0.03228(18) 0.02833(16) -0.00552(12) -0.00354(11) -0.00121(11)
Se1 0.01910(19) 0.0189(2) 0.01347(17) 0.000 0.000 0.00284(15)
N1 0.0203(10) 0.0168(11) 0.0157(10) 0.0007(9) -0.0009(8) 0.0025(9)
C1 0.0171(15) 0.0151(16) 0.0151(15) 0.000 0.000 -0.0032(14)
C2 0.0302(14) 0.0278(15) 0.0135(11) 0.0000(11) -0.0005(10) 0.0036(12)
C3 0.0216(12) 0.0191(13) 0.0141(11) 0.0029(9) 0.0003(9) 0.0047(11)
C4 0.0222(12) 0.0217(14) 0.0166(11) 0.0026(10) -0.0022(10) 0.0006(11)
C5 0.0213(13) 0.0291(15) 0.0209(12) 0.0035(11) -0.0015(10) 0.0025(11)
C6 0.0304(14) 0.0240(14) 0.0172(12) 0.0056(11) 0.0025(11) 0.0074(12)
C7 0.0338(15) 0.0152(14) 0.0191(12) 0.0020(10) 0.0001(11) 0.0007(11)
C8 0.0255(13) 0.0196(13) 0.0159(12) 0.0040(10) -0.0022(10) 0.0006(11)
C9 0.0282(14) 0.0238(15) 0.0267(13) 0.0002(11) -0.0031(12) -0.0027(12)
C10 0.0357(16) 0.0312(16) 0.0290(14) 0.0024(12) 0.0024(12) 0.0148(14)
C11 0.0248(13) 0.0279(15) 0.0304(14) -0.0024(12) -0.0040(12) -0.0008(12)

loop_
_atom_type_symbol
_atom_type_description
_atom_type_scat_dispersion_real
_atom_type_scat_dispersion_imag
_atom_type_scat_source
C C 0.0181 0.0091 'International Tables Vol C Tables 4.2.6.8 and 6.1.1.4'
H H 0.0000 0.0000 'International Tables Vol C Tables 4.2.6.8 and 6.1.1.4'
Br Br -0.6763 1.2805 'International Tables Vol C Tables 4.2.6.8 and 6.1.1.4'
N N 0.0311 0.0180 'International Tables Vol C Tables 4.2.6.8 and 6.1.1.4'
Se Se -0.7943 1.1372 'International Tables Vol C Tables 4.2.6.8 and 6.1.1.4'

loop_
_exptl_crystal_face_index_h
_exptl_crystal_face_index_k
_exptl_crystal_face_index_l
_exptl_crystal_face_perp_dist
-10 -1 3 0.0775
-10 -5 2 0.0623
-12 -1 1 0.0295
2 9 2 0.0612
12 -2 -2 0.0016
-11 -2 -2 0.0210
-5 9 0 0.0487
11 -3 1 0.0197

loop_
_geom_angle_atom_site_label_1
_geom_angle_atom_site_label_2
_geom_angle_atom_site_label_3
_geom_angle
_geom_angle_site_symmetry_1
_geom_angle_site_symmetry_3
_geom_angle_publ_flag
Br1 Se1 Br1 172.233(19) . 2_665 ?
C1 Se1 Br1 93.883(10) . . ?
C1 Se1 Br1 93.884(9) . 2_665 ?
C1 N1 C2 109.3(2) . . ?
C1 N1 C3 128.4(2) . . ?
C2 N1 C3 122.2(2) . . ?
N1 C1 Se1 126.57(14) 2_665 . ?
N1 C1 Se1 126.57(14) . . ?
N1 C1 N1 106.9(3) . 2_665 ?
C2 C2 N1 107.26(14) 2_665 . ?
C4 C3 N1 117.8(2) . . ?
C4 C3 C8 123.5(2) . . ?
C8 C3 N1 118.5(2) . . ?
C3 C4 C11 121.9(2) . . ?
C5 C4 C3 116.7(2) . . ?
C5 C4 C11 121.3(2) . . ?
C6 C5 C4 122.3(2) . . ?
C5 C6 C10 120.9(3) . . ?
C7 C6 C5 118.8(2) . . ?
C7 C6 C10 120.3(3) . . ?
C6 C7 C8 121.7(2) . . ?
C3 C8 C7 116.8(2) . . ?
C3 C8 C9 122.0(2) . . ?
C7 C8 C9 121.1(2) . . ?

loop_
_geom_bond_atom_site_label_1
_geom_bond_atom_site_label_2
_geom_bond_distance
_geom_bond_site_symmetry_2
_geom_bond_publ_flag
Br1 Se1 2.5641(3) . ?
Se1 C1 1.899(3) . ?
N1 C1 1.348(3) . ?
N1 C2 1.379(3) . ?
N1 C3 1.451(3) . ?
C2 C2 1.347(5) 2_665 ?
C3 C4 1.392(3) . ?
C3 C8 1.396(4) . ?
C4 C5 1.389(4) . ?
C4 C11 1.506(4) . ?
C5 C6 1.387(4) . ?
C6 C7 1.386(4) . ?
C6 C10 1.507(4) . ?
C7 C8 1.398(4) . ?
C8 C9 1.506(4) . ?

loop_
_exptl_oxdiff_crystal_face_indexfrac_h
_exptl_oxdiff_crystal_face_indexfrac_k
_exptl_oxdiff_crystal_face_indexfrac_l
_exptl_oxdiff_crystal_face_x
_exptl_oxdiff_crystal_face_y
_exptl_oxdiff_crystal_face_z
-9.9905 -0.7346 3.0253 -0.2314 -0.9661 0.1149
-10.0127 -4.7325 1.7173 -0.1891 -0.7878 0.5862
-12.4042 -0.9849 0.9819 0.1734 -0.9300 0.3242
2.2926 8.5476 1.7151 0.0215 -0.1230 -0.9922
11.7760 -1.9087 -1.5769 -0.1829 0.9831 0.0092
-11.1860 -2.3727 -1.9903 0.5715 -0.5405 0.6174
-4.6627 8.6325 0.2588 0.4826 -0.4587 -0.7462
11.4964 -2.9380 1.4373 -0.7239 0.6859 -0.0738
